data_4325249
loop_
_publ_author_name
'Ren\'e T. Boer\'e'
'Tracey L. Roemmele'
'Xin Yu'

_publ_contact_author_address
;
Department of Chemistry and Biochemistry
University of Lethbridge
Lethbridge, AB Canada
T1K 3M4
;
_publ_contact_author_email boere@uleth.ca
_publ_contact_author_fax +1-403-329-2057
_publ_contact_author_name 'R.T. Boer\'e'
_publ_contact_author_phone +1-403-329-2045
_publ_section_title
;
 Unsymmetrical 1\l3-1,2,4,6-Thiatriazinyls with Aryl and Trifluoromethyl
 Substituents: Synthesis, Crystal Structures, EPR Spectroscopy, and
 Voltammetry
;
_journal_name_full 'Inorganic Chemistry'
_journal_page_first 5123
_journal_page_last 5136
_journal_paper_doi 10.1021/ic2003996
_journal_volume 50
_journal_year 2011
_chemical_formula_moiety 'C10 H7 F3 N3 O S'
_chemical_formula_sum 'C10 H7 F3 N3 O S'
_chemical_formula_weight 274.25
_chemical_name_common '4-MeO/CF3 TTA dimer'
_chemical_name_systematic
; 
 3-(4-methoxyphenyl)-5-(4-trifluoromethyl)-1-thia-2,4,6-triazinyl
;
_space_group_IT_number 2
_symmetry_cell_setting triclinic
_symmetry_Int_Tables_number 2
_symmetry_space_group_name_Hall '-P 1'
_symmetry_space_group_name_H-M 'P -1'
_atom_sites_solution_hydrogens geom
_atom_sites_solution_primary direct
_atom_sites_solution_secondary difmap
_audit_creation_method SHELXL-97
_cell_angle_alpha 88.0000(10)
_cell_angle_beta 86.2810(10)
_cell_angle_gamma 80.4830(10)
_cell_formula_units_Z 4
_cell_length_a 7.1075(8)
_cell_length_b 11.5130(13)
_cell_length_c 13.3832(15)
_cell_measurement_reflns_used 9955
_cell_measurement_temperature 173(2)
_cell_measurement_theta_max 27.42
_cell_measurement_theta_min 2.33
_cell_volume 1077.5(2)
_computing_cell_refinement 'SAINT-Plus (Bruker, 2006)'
_computing_data_collection 'APEX2 (Bruker, 2006)'
_computing_data_reduction SAINT-Plus
_computing_molecular_graphics 'Mercury (Macrae <i>et al.</i>, 2006)'
_computing_publication_material 'publCIF (Westrip, 2007)'
_computing_structure_refinement 'SHELXTL (Sheldrick, 2008)'
_computing_structure_solution 'SHELXS (Sheldrick, 2008)'
_diffrn_ambient_pressure 101
_diffrn_ambient_temperature 173(2)
_diffrn_measured_fraction_theta_full 0.998
_diffrn_measured_fraction_theta_max 0.990
_diffrn_measurement_device_type
;
 Bruker ApexII CCD area-detector diffractometer
;
_diffrn_measurement_method 'phi and omega scans'
_diffrn_radiation_monochromator graphite
_diffrn_radiation_probe x-ray
_diffrn_radiation_type MoK\a
_diffrn_radiation_wavelength 0.71073
_diffrn_reflns_av_R_equivalents 0.0157
_diffrn_reflns_av_sigmaI/netI 0.0146
_diffrn_reflns_limit_h_max 9
_diffrn_reflns_limit_h_min -9
_diffrn_reflns_limit_k_max 14
_diffrn_reflns_limit_k_min -14
_diffrn_reflns_limit_l_max 17
_diffrn_reflns_limit_l_min -17
_diffrn_reflns_number 15562
_diffrn_reflns_theta_full 25.25
_diffrn_reflns_theta_max 27.42
_diffrn_reflns_theta_min 1.79
_diffrn_source 'fine-focus sealed tube'
_diffrn_source_type 'Bruker D8'
_exptl_absorpt_coefficient_mu 0.333
_exptl_absorpt_correction_T_max 0.9618
_exptl_absorpt_correction_T_min 0.8576
_exptl_absorpt_correction_type multi-scan
_exptl_absorpt_process_details
; 
SADABS (Bruker, 2006)
;
_exptl_crystal_colour black
_exptl_crystal_density_diffrn 1.691
_exptl_crystal_description prism
_exptl_crystal_F_000 556
_exptl_crystal_recrystallization_method Sublimation
_exptl_crystal_size_max 0.476
_exptl_crystal_size_mid 0.192
_exptl_crystal_size_min 0.118
_refine_diff_density_max 0.343
_refine_diff_density_min -0.232
_refine_diff_density_rms 0.044
_refine_ls_goodness_of_fit_ref 1.032
_refine_ls_hydrogen_treatment constr
_refine_ls_matrix_type full
_refine_ls_number_parameters 327
_refine_ls_number_reflns 4872
_refine_ls_number_restraints 0
_refine_ls_restrained_S_all 1.032
_refine_ls_R_factor_all 0.0302
_refine_ls_R_factor_gt 0.0273
_refine_ls_shift/su_max 0.001
_refine_ls_shift/su_mean 0.000
_refine_ls_structure_factor_coef Fsqd
_refine_ls_weighting_details 'calc w=1/[\s^2^(Fo^2^)+(0.0376P)^2^+0.4418P] where P=(Fo^2^+2Fc^2^)/3'
_refine_ls_weighting_scheme calc
_refine_ls_wR_factor_gt 0.0732
_refine_ls_wR_factor_ref 0.0757
_reflns_number_gt 4464
_reflns_number_total 4872
_reflns_threshold_expression >2sigma(I)
_cod_data_source_file ic2003996_si_001_07.cif
_cod_data_source_block 5a_4-CH3O-C6H4C(CF3C)N3S
_cod_original_sg_symbol_Hall -P1
_cod_database_code 4325249

loop_
_symmetry_equiv_pos_as_xyz
'x, y, z'
'-x, -y, -z'

loop_
_atom_site_label
_atom_site_type_symbol
_atom_site_fract_x
_atom_site_fract_y
_atom_site_fract_z
_atom_site_U_iso_or_equiv
_atom_site_adp_type
_atom_site_occupancy
_atom_site_symmetry_multiplicity
_atom_site_calc_flag
_atom_site_refinement_flags
S10 S -0.20067(4) 0.04869(3) 0.33939(2) 0.02376(8) Uani 1 1 d .
N10 N -0.22122(16) 0.16605(10) 0.40874(8) 0.0260(2) Uani 1 1 d .
N11 N -0.16508(16) 0.28790(9) 0.26219(8) 0.0254(2) Uani 1 1 d .
N12 N -0.17221(16) 0.08690(9) 0.22251(8) 0.0247(2) Uani 1 1 d .
C10 C -0.20123(17) 0.26442(11) 0.35895(9) 0.0231(2) Uani 1 1 d .
C11 C -0.15513(17) 0.19814(10) 0.19782(9) 0.0213(2) Uani 1 1 d .
C12 C -0.2270(2) 0.37402(12) 0.42272(10) 0.0298(3) Uani 1 1 d .
C13 C -0.13196(16) 0.22675(10) 0.09079(9) 0.0202(2) Uani 1 1 d .
C14 C -0.13063(18) 0.13955(10) 0.02021(9) 0.0226(2) Uani 1 1 d .
H14 H -0.1414 0.0615 0.0423 0.027 Uiso 1 1 calc R
C15 C -0.11384(18) 0.16579(11) -0.08073(9) 0.0243(2) Uani 1 1 d .
H15 H -0.1117 0.1058 -0.1280 0.029 Uiso 1 1 calc R
C16 C -0.09997(17) 0.28066(11) -0.11358(9) 0.0226(2) Uani 1 1 d .
C17 C -0.10002(18) 0.36860(11) -0.04439(9) 0.0243(2) Uani 1 1 d .
H17 H -0.0892 0.4466 -0.0666 0.029 Uiso 1 1 calc R
C18 C -0.11610(18) 0.34082(11) 0.05699(9) 0.0231(2) Uani 1 1 d .
H18 H -0.1163 0.4005 0.1043 0.028 Uiso 1 1 calc R
C19 C -0.0969(3) 0.41567(13) -0.25255(11) 0.0440(4) Uani 1 1 d .
H19A H 0.0140 0.4478 -0.2325 0.066 Uiso 1 1 calc R
H19B H -0.2145 0.4639 -0.2254 0.066 Uiso 1 1 calc R
H19C H -0.0967 0.4164 -0.3258 0.066 Uiso 1 1 calc R
O10 O -0.08736(15) 0.29759(8) -0.21463(6) 0.0301(2) Uani 1 1 d .
F1 F -0.06508(15) 0.41841(9) 0.41998(7) 0.0463(2) Uani 1 1 d .
F2 F -0.36239(16) 0.45648(8) 0.38831(7) 0.0503(3) Uani 1 1 d .
F3 F -0.27502(14) 0.35254(8) 0.51800(6) 0.0392(2) Uani 1 1 d .
S20 S 0.16188(5) -0.03229(3) 0.36724(2) 0.02329(8) Uani 1 1 d .
N20 N 0.18269(16) 0.05696(9) 0.45745(8) 0.0255(2) Uani 1 1 d .
N21 N 0.30387(16) 0.19474(9) 0.34028(8) 0.0254(2) Uani 1 1 d .
N22 N 0.24482(16) 0.02040(9) 0.26168(8) 0.0242(2) Uani 1 1 d .
C20 C 0.25259(17) 0.15300(11) 0.42960(9) 0.0228(2) Uani 1 1 d .
C21 C 0.29351(17) 0.12757(10) 0.25953(9) 0.0211(2) Uani 1 1 d .
C22 C 0.28258(19) 0.22661(12) 0.51856(10) 0.0282(3) Uani 1 1 d .
C23 C 0.34041(16) 0.17946(11) 0.16156(9) 0.0215(2) Uani 1 1 d .
C24 C 0.33826(18) 0.11801(11) 0.07364(9) 0.0250(2) Uani 1 1 d .
H24 H 0.3157 0.0389 0.0779 0.030 Uiso 1 1 calc R
C25 C 0.36827(18) 0.16991(12) -0.01952(10) 0.0283(3) Uani 1 1 d .
H25 H 0.3671 0.1268 -0.0786 0.034 Uiso 1 1 calc R
C26 C 0.40029(18) 0.28619(12) -0.02565(10) 0.0275(3) Uani 1 1 d .
C27 C 0.40712(18) 0.34809(12) 0.06172(10) 0.0281(3) Uani 1 1 d .
H27 H 0.4319 0.4268 0.0573 0.034 Uiso 1 1 calc R
C28 C 0.37809(17) 0.29547(11) 0.15409(10) 0.0245(2) Uani 1 1 d .
H28 H 0.3836 0.3379 0.2132 0.029 Uiso 1 1 calc R
C29 C 0.4283(2) 0.28633(17) -0.20488(11) 0.0438(4) Uani 1 1 d .
H29A H 0.3051 0.2600 -0.2101 0.066 Uiso 1 1 calc R
H29B H 0.5306 0.2178 -0.2057 0.066 Uiso 1 1 calc R
H29C H 0.4508 0.3395 -0.2616 0.066 Uiso 1 1 calc R
O20 O 0.42599(15) 0.34734(10) -0.11281(7) 0.0376(2) Uani 1 1 d .
F4 F 0.32006(14) 0.33184(8) 0.49120(7) 0.0423(2) Uani 1 1 d .
F5 F 0.42844(13) 0.17159(8) 0.56985(6) 0.0404(2) Uani 1 1 d .
F6 F 0.12901(13) 0.24017(8) 0.58239(7) 0.0413(2) Uani 1 1 d .

loop_
_atom_site_aniso_label
_atom_site_aniso_U_11
_atom_site_aniso_U_22
_atom_site_aniso_U_33
_atom_site_aniso_U_23
_atom_site_aniso_U_13
_atom_site_aniso_U_12
S10 0.02883(16) 0.02293(15) 0.02043(14) 0.00237(11) -0.00149(11) -0.00753(12)
N10 0.0308(6) 0.0253(5) 0.0212(5) -0.0006(4) 0.0015(4) -0.0039(4)
N11 0.0337(6) 0.0226(5) 0.0203(5) -0.0011(4) -0.0009(4) -0.0062(4)
N12 0.0334(6) 0.0219(5) 0.0193(5) 0.0016(4) -0.0042(4) -0.0059(4)
C10 0.0229(6) 0.0245(6) 0.0218(6) -0.0017(4) -0.0016(4) -0.0029(5)
C11 0.0208(5) 0.0218(6) 0.0215(6) 0.0002(4) -0.0037(4) -0.0035(4)
C12 0.0378(7) 0.0276(6) 0.0233(6) -0.0031(5) 0.0004(5) -0.0040(5)
C13 0.0202(5) 0.0205(5) 0.0199(5) 0.0006(4) -0.0032(4) -0.0026(4)
C14 0.0266(6) 0.0186(5) 0.0227(6) 0.0005(4) -0.0034(5) -0.0033(4)
C15 0.0298(6) 0.0216(6) 0.0220(6) -0.0030(4) -0.0039(5) -0.0039(5)
C16 0.0239(6) 0.0250(6) 0.0185(5) 0.0004(4) -0.0013(4) -0.0029(5)
C17 0.0298(6) 0.0202(6) 0.0235(6) 0.0012(4) -0.0015(5) -0.0059(5)
C18 0.0274(6) 0.0212(6) 0.0214(6) -0.0026(4) -0.0023(5) -0.0051(5)
C19 0.0800(12) 0.0282(7) 0.0225(6) 0.0054(5) -0.0014(7) -0.0069(7)
O10 0.0456(6) 0.0265(5) 0.0181(4) 0.0015(3) -0.0007(4) -0.0063(4)
F1 0.0573(6) 0.0471(5) 0.0410(5) -0.0149(4) 0.0068(4) -0.0284(5)
F2 0.0693(7) 0.0336(5) 0.0412(5) -0.0083(4) -0.0098(5) 0.0161(4)
F3 0.0541(5) 0.0412(5) 0.0224(4) -0.0074(3) 0.0057(4) -0.0099(4)
S20 0.03181(16) 0.01883(14) 0.01981(14) 0.00162(10) -0.00304(11) -0.00572(11)
N20 0.0329(6) 0.0254(5) 0.0195(5) 0.0000(4) -0.0039(4) -0.0077(4)
N21 0.0310(6) 0.0249(5) 0.0216(5) -0.0015(4) -0.0010(4) -0.0088(4)
N22 0.0309(5) 0.0216(5) 0.0203(5) -0.0004(4) -0.0001(4) -0.0055(4)
C20 0.0233(6) 0.0235(6) 0.0218(6) -0.0016(4) -0.0032(4) -0.0035(5)
C21 0.0196(5) 0.0216(6) 0.0218(6) -0.0003(4) -0.0021(4) -0.0022(4)
C22 0.0309(7) 0.0320(7) 0.0233(6) -0.0036(5) -0.0008(5) -0.0097(5)
C23 0.0188(5) 0.0229(6) 0.0221(6) 0.0008(4) -0.0006(4) -0.0022(4)
C24 0.0248(6) 0.0259(6) 0.0247(6) -0.0006(5) -0.0001(5) -0.0058(5)
C25 0.0264(6) 0.0358(7) 0.0221(6) -0.0016(5) -0.0003(5) -0.0041(5)
C26 0.0209(6) 0.0346(7) 0.0251(6) 0.0082(5) 0.0003(5) -0.0012(5)
C27 0.0258(6) 0.0245(6) 0.0328(7) 0.0051(5) 0.0004(5) -0.0031(5)
C28 0.0227(6) 0.0230(6) 0.0273(6) 0.0001(5) -0.0010(5) -0.0024(5)
C29 0.0441(9) 0.0634(11) 0.0235(7) 0.0100(7) -0.0005(6) -0.0107(8)
O20 0.0411(6) 0.0428(6) 0.0270(5) 0.0125(4) 0.0008(4) -0.0053(5)
F4 0.0638(6) 0.0333(4) 0.0355(5) -0.0070(4) -0.0039(4) -0.0231(4)
F5 0.0389(5) 0.0542(6) 0.0306(4) -0.0041(4) -0.0132(4) -0.0098(4)
F6 0.0389(5) 0.0509(5) 0.0360(5) -0.0195(4) 0.0104(4) -0.0135(4)

loop_
_atom_type_symbol
_atom_type_description
_atom_type_scat_dispersion_real
_atom_type_scat_dispersion_imag
_atom_type_scat_source
C C 0.0033 0.0016 'International Tables Vol C Tables 4.2.6.8 and 6.1.1.4'
H H 0.0000 0.0000 'International Tables Vol C Tables 4.2.6.8 and 6.1.1.4'
N N 0.0061 0.0033 'International Tables Vol C Tables 4.2.6.8 and 6.1.1.4'
O O 0.0106 0.0060 'International Tables Vol C Tables 4.2.6.8 and 6.1.1.4'
F F 0.0171 0.0103 'International Tables Vol C Tables 4.2.6.8 and 6.1.1.4'
S S 0.1246 0.1234 'International Tables Vol C Tables 4.2.6.8 and 6.1.1.4'

loop_
_exptl_crystal_face_index_h
_exptl_crystal_face_index_k
_exptl_crystal_face_index_l
_exptl_crystal_face_perp_dist
0.00 -1.00 0.00 0.0730
0.00 1.00 0.00 0.0650
1.00 0.00 0.00 0.2260
-1.00 0.00 0.00 0.1830
-1.00 0.00 -1.00 0.1870
1.00 0.00 1.00 0.2140
0.00 -1.00 -1.00 0.0590
0.00 1.00 1.00 0.0430
0.00 0.00 1.00 0.0570
-1.00 1.00 1.00 0.1520
1.00 1.00 -1.00 0.2000
-1.00 -1.00 1.00 0.1940
-1.00 -1.00 -1.00 0.1870
1.00 -1.00 1.00 0.1900
-1.00 0.00 1.00 0.1810
0.00 2.00 -1.00 0.0690
1.00 -1.00 -2.00 0.1430
1.00 0.00 -2.00 0.1470
0.00 1.00 -2.00 0.1010
0.00 -1.00 -2.00 0.0810

loop_
_geom_angle_atom_site_label_1
_geom_angle_atom_site_label_2
_geom_angle_atom_site_label_3
_geom_angle
N12 S10 N10 109.38(6)
C10 N10 S10 114.96(9)
C10 N11 C11 117.40(11)
C11 N12 S10 119.53(9)
N10 C10 N11 132.28(12)
N10 C10 C12 114.99(11)
N11 C10 C12 112.72(11)
N12 C11 N11 126.21(11)
N12 C11 C13 116.58(10)
N11 C11 C13 117.15(10)
F3 C12 F2 107.57(11)
F3 C12 F1 107.24(11)
F2 C12 F1 108.03(12)
F3 C12 C10 112.99(11)
F2 C12 C10 110.53(11)
F1 C12 C10 110.29(11)
C18 C13 C14 118.82(11)
C18 C13 C11 121.14(11)
C14 C13 C11 120.02(10)
C15 C14 C13 120.69(11)
C15 C14 H14 119.7
C13 C14 H14 119.7
C14 C15 C16 119.89(11)
C14 C15 H15 120.1
C16 C15 H15 120.1
O10 C16 C17 124.57(11)
O10 C16 C15 115.19(11)
C17 C16 C15 120.25(11)
C18 C17 C16 119.24(11)
C18 C17 H17 120.4
C16 C17 H17 120.4
C17 C18 C13 121.10(11)
C17 C18 H18 119.5
C13 C18 H18 119.5
O10 C19 H19A 109.5
O10 C19 H19B 109.5
H19A C19 H19B 109.5
O10 C19 H19C 109.5
H19A C19 H19C 109.5
H19B C19 H19C 109.5
C16 O10 C19 117.61(10)
N22 S20 N20 109.02(5)
C20 N20 S20 115.73(9)
C20 N21 C21 117.55(10)
C21 N22 S20 118.95(9)
N20 C20 N21 131.85(11)
N20 C20 C22 112.61(10)
N21 C20 C22 115.53(11)
N22 C21 N21 126.33(11)
N22 C21 C23 117.62(11)
N21 C21 C23 116.05(10)
F4 C22 F6 108.29(11)
F4 C22 F5 107.78(11)
F6 C22 F5 106.58(11)
F4 C22 C20 112.83(11)
F6 C22 C20 110.91(10)
F5 C22 C20 110.21(11)
C24 C23 C28 118.61(11)
C24 C23 C21 121.19(11)
C28 C23 C21 120.10(11)
C25 C24 C23 121.39(12)
C25 C24 H24 119.3
C23 C24 H24 119.3
C24 C25 C26 119.23(12)
C24 C25 H25 120.4
C26 C25 H25 120.4
O20 C26 C25 124.48(13)
O20 C26 C27 115.44(12)
C25 C26 C27 120.08(12)
C28 C27 C26 120.24(12)
C28 C27 H27 119.9
C26 C27 H27 119.9
C27 C28 C23 120.41(12)
C27 C28 H28 119.8
C23 C28 H28 119.8
O20 C29 H29A 109.5
O20 C29 H29B 109.5
H29A C29 H29B 109.5
O20 C29 H29C 109.5
H29A C29 H29C 109.5
H29B C29 H29C 109.5
C26 O20 C29 117.73(12)

loop_
_geom_bond_atom_site_label_1
_geom_bond_atom_site_label_2
_geom_bond_distance
S10 N12 1.6192(10)
S10 N10 1.6472(11)
N10 C10 1.3173(16)
N11 C10 1.3308(16)
N11 C11 1.3584(15)
N12 C11 1.3345(16)
C10 C12 1.5273(17)
C11 C13 1.4634(16)
C12 F3 1.3241(15)
C12 F2 1.3283(17)
C12 F1 1.3321(17)
C13 C18 1.3939(16)
C13 C14 1.4008(16)
C14 C15 1.3759(17)
C14 H14 0.9500
C15 C16 1.3960(17)
C15 H15 0.9500
C16 O10 1.3588(14)
C16 C17 1.3956(17)
C17 C18 1.3849(17)
C17 H17 0.9500
C18 H18 0.9500
C19 O10 1.4270(17)
C19 H19A 0.9800
C19 H19B 0.9800
C19 H19C 0.9800
S20 N22 1.6316(11)
S20 N20 1.6417(11)
N20 C20 1.3180(16)
N21 C20 1.3244(16)
N21 C21 1.3635(15)
N22 C21 1.3344(16)
C20 C22 1.5311(17)
C21 C23 1.4634(16)
C22 F4 1.3175(16)
C22 F6 1.3333(15)
C22 F5 1.3386(16)
C23 C24 1.3962(17)
C23 C28 1.4040(17)
C24 C25 1.3829(18)
C24 H24 0.9500
C25 C26 1.3933(19)
C25 H25 0.9500
C26 O20 1.3592(15)
C26 C27 1.398(2)
C27 C28 1.3761(18)
C27 H27 0.9500
C28 H28 0.9500
C29 O20 1.4374(19)
C29 H29A 0.9800
C29 H29B 0.9800
C29 H29C 0.9800

loop_
_geom_torsion_atom_site_label_1
_geom_torsion_atom_site_label_2
_geom_torsion_atom_site_label_3
_geom_torsion_atom_site_label_4
_geom_torsion
N12 S10 N10 C10 -3.37(11)
N10 S10 N12 C11 4.77(12)
S10 N10 C10 N11 -0.86(19)
S10 N10 C10 C12 178.02(9)
C11 N11 C10 N10 4.1(2)
C11 N11 C10 C12 -174.80(11)
S10 N12 C11 N11 -2.23(18)
S10 N12 C11 C13 -179.33(8)
C10 N11 C11 N12 -2.27(19)
C10 N11 C11 C13 174.82(11)
N10 C10 C12 F3 -3.15(17)
N11 C10 C12 F3 175.94(11)
N10 C10 C12 F2 -123.75(13)
N11 C10 C12 F2 55.34(15)
N10 C10 C12 F1 116.85(13)
N11 C10 C12 F1 -64.05(15)
N12 C11 C13 C18 178.93(11)
N11 C11 C13 C18 1.55(17)
N12 C11 C13 C14 0.67(17)
N11 C11 C13 C14 -176.71(11)
C18 C13 C14 C15 0.05(18)
C11 C13 C14 C15 178.35(11)
C13 C14 C15 C16 -0.68(19)
C14 C15 C16 O10 -178.88(11)
C14 C15 C16 C17 1.02(19)
O10 C16 C17 C18 179.18(12)
C15 C16 C17 C18 -0.71(19)
C16 C17 C18 C13 0.07(19)
C14 C13 C18 C17 0.26(18)
C11 C13 C18 C17 -178.02(11)
C17 C16 O10 C19 -7.53(19)
C15 C16 O10 C19 172.36(13)
N22 S20 N20 C20 2.35(12)
N20 S20 N22 C21 -7.56(12)
S20 N20 C20 N21 3.03(19)
S20 N20 C20 C22 -175.41(9)
C21 N21 C20 N20 -3.3(2)
C21 N21 C20 C22 175.08(11)
S20 N22 C21 N21 8.69(17)
S20 N22 C21 C23 -171.17(9)
C20 N21 C21 N22 -3.34(19)
C20 N21 C21 C23 176.52(11)
N20 C20 C22 F4 -168.82(11)
N21 C20 C22 F4 12.47(17)
N20 C20 C22 F6 -47.13(15)
N21 C20 C22 F6 134.16(12)
N20 C20 C22 F5 70.66(14)
N21 C20 C22 F5 -108.05(13)
N22 C21 C23 C24 -1.34(17)
N21 C21 C23 C24 178.78(11)
N22 C21 C23 C28 175.03(11)
N21 C21 C23 C28 -4.84(17)
C28 C23 C24 C25 -1.38(18)
C21 C23 C24 C25 175.05(11)
C23 C24 C25 C26 -0.35(19)
C24 C25 C26 O20 -178.02(12)
C24 C25 C26 C27 1.77(19)
O20 C26 C27 C28 178.37(11)
C25 C26 C27 C28 -1.44(19)
C26 C27 C28 C23 -0.33(19)
C24 C23 C28 C27 1.71(18)
C21 C23 C28 C27 -174.75(11)
C25 C26 O20 C29 -2.75(19)
C27 C26 O20 C29 177.45(12)
